data_7001502
loop_
_publ_author_name
'Perera, Eranda'
'Basu, Partha'

_publ_section_title
;
 Synthesis, characterization and structure of a low coordinate
 desoxomolybdenum cluster stabilized by a dithione ligand
;
_journal_issue 25
_journal_name_full 'Dalton Transactions'
_journal_page_first 5023
_journal_page_last 5028
_journal_paper_doi 10.1039/b904113c
_journal_year 2009
_chemical_formula_sum 'C10 H18 N2 S2'
_chemical_formula_weight 230.38
_chemical_melting_point 165.0(10)
_chemical_name_common Piperazenedithione
_chemical_name_systematic
;
?
;
_space_group_IT_number 15
_symmetry_cell_setting monoclinic
_symmetry_space_group_name_Hall '-C 2yc'
_symmetry_space_group_name_H-M 'C 1 2/c 1'
_atom_sites_solution_hydrogens geom
_atom_sites_solution_primary direct
_atom_sites_solution_secondary difmap
_audit_creation_method SHELXL-97
_cell_angle_alpha 90.00
_cell_angle_beta 97.344(3)
_cell_angle_gamma 90.00
_cell_formula_units_Z 4
_cell_length_a 18.5301(7)
_cell_length_b 7.0919(3)
_cell_length_c 9.7843(4)
_cell_measurement_reflns_used 2224
_cell_measurement_temperature 273(2)
_cell_measurement_theta_max 27.2
_cell_measurement_theta_min 2.22
_cell_volume 1275.24(9)
_computing_cell_refinement 'Bruker SAINT'
_computing_data_collection 'Bruker SMART'
_computing_data_reduction 'Bruker sAINT'
_computing_molecular_graphics 'Bruker SHELXTL'
_computing_publication_material 'Bruker SHELXTL'
_computing_structure_refinement 'SHELXL-97 (Sheldrick, 1997)'
_computing_structure_solution 'SHELXS-97 (Sheldrick, 1990)'
_diffrn_ambient_temperature 273(2)
_diffrn_measured_fraction_theta_full 0.999
_diffrn_measured_fraction_theta_max 0.999
_diffrn_measurement_device_type 'Bruker smart Apex2'
_diffrn_measurement_method 'phi and omega scans'
_diffrn_radiation_monochromator graphite
_diffrn_radiation_source 'fine-focus sealed tube'
_diffrn_radiation_type MoK\a
_diffrn_radiation_wavelength 0.71073
_diffrn_reflns_av_R_equivalents 0.0945
_diffrn_reflns_av_sigmaI/netI 0.0615
_diffrn_reflns_limit_h_max 23
_diffrn_reflns_limit_h_min -23
_diffrn_reflns_limit_k_max 9
_diffrn_reflns_limit_k_min -9
_diffrn_reflns_limit_l_max 12
_diffrn_reflns_limit_l_min -12
_diffrn_reflns_number 16707
_diffrn_reflns_theta_full 27.20
_diffrn_reflns_theta_max 27.20
_diffrn_reflns_theta_min 2.22
_exptl_absorpt_coefficient_mu 0.386
_exptl_absorpt_correction_T_max 1
_exptl_absorpt_correction_T_min 0.861431
_exptl_absorpt_correction_type empirical
_exptl_absorpt_process_details SADABS
_exptl_crystal_colour brown
_exptl_crystal_density_diffrn 1.200
_exptl_crystal_density_method 'not measured'
_exptl_crystal_description Needle
_exptl_crystal_F_000 496
_exptl_crystal_size_max 0.2
_exptl_crystal_size_mid 0.2
_exptl_crystal_size_min 0.04
_refine_diff_density_max 1.2
_refine_diff_density_min -0.368
_refine_diff_density_rms 0.083
_refine_ls_extinction_method none
_refine_ls_goodness_of_fit_ref 1.008
_refine_ls_hydrogen_treatment constr
_refine_ls_matrix_type full
_refine_ls_number_parameters 66
_refine_ls_number_reflns 1420
_refine_ls_number_restraints 0
_refine_ls_restrained_S_all 1.008
_refine_ls_R_factor_all 0.2021
_refine_ls_R_factor_gt 0.0876
_refine_ls_shift/su_max 0.000
_refine_ls_shift/su_mean 0.000
_refine_ls_structure_factor_coef Fsqd
_refine_ls_weighting_details 'calc w=1/[\s^2^(Fo^2^)+(0.1414P)^2^+4.5477P] where P=(Fo^2^+2Fc^2^)/3'
_refine_ls_weighting_scheme calc
_refine_ls_wR_factor_gt 0.2133
_refine_ls_wR_factor_ref 0.3081
_reflns_number_gt 607
_reflns_number_total 1420
_reflns_threshold_expression >2sigma(I)
_cod_data_source_file b904113c.txt
_cod_data_source_block c2cfinal
_cod_depositor_comments
;
The following automatic conversions were performed:
'_symmetry_cell_setting' value 'Monoclinic' changed to 'monoclinic'
according to '/home/saulius/struct/CIF-dictionaries/cif_core.dic'
dictionary named 'cif_core.dic' version 2.4.1 from 2010-06-29.

Automatic conversion script
Id: cif_fix_enum 1527 2010-12-29 10:47:43Z saulius 

The following automatic conversions were performed:

'_chemical_melting_point' value '164-166' was changed to '165.0(10)'
- the average value was taken and precision was estimated.

Automatic conversion script
Id: cif_fix_values 1646 2011-03-28 12:23:43Z adriana 
;
_cod_original_sg_symbol_H-M C2/c
_cod_database_code 7001502

loop_
_symmetry_equiv_pos_as_xyz
'x, y, z'
'-x, y, -z+1/2'
'x+1/2, y+1/2, z'
'-x+1/2, y+1/2, -z+1/2'
'-x, -y, -z'
'x, -y, z-1/2'
'-x+1/2, -y+1/2, -z'
'x+1/2, -y+1/2, z-1/2'

loop_
_atom_site_label
_atom_site_type_symbol
_atom_site_fract_x
_atom_site_fract_y
_atom_site_fract_z
_atom_site_U_iso_or_equiv
_atom_site_adp_type
_atom_site_occupancy
_atom_site_symmetry_multiplicity
_atom_site_calc_flag
_atom_site_refinement_flags
_atom_site_disorder_assembly
_atom_site_disorder_group
S1 S 0.06644(11) 1.1908(3) 0.65287(19) 0.0787(8) Uani 1 1 d . . .
N1 N 0.0741(3) 0.8373(6) 0.7423(5) 0.0546(13) Uani 1 1 d . . .
C1 C 0.0386(3) 0.6671(7) 0.7824(6) 0.0577(15) Uani 1 1 d . . .
H1A H 0.0407 0.6623 0.8819 0.069 Uiso 1 1 calc R . .
H1B H 0.0635 0.5570 0.7527 0.069 Uiso 1 1 calc R . .
C2 C 0.0369(3) 0.9963(7) 0.7251(5) 0.0530(14) Uani 1 1 d . . .
C3 C 0.1492(4) 0.8176(11) 0.7074(8) 0.079(2) Uani 1 1 d . . .
H3 H 0.1683 0.9449 0.6969 0.095 Uiso 1 1 calc R . .
C4 C 0.1477(5) 0.7192(13) 0.5707(9) 0.108(3) Uani 1 1 d . . .
H4A H 0.1302 0.5926 0.5781 0.162 Uiso 1 1 calc R . .
H4B H 0.1960 0.7160 0.5448 0.162 Uiso 1 1 calc R . .
H4C H 0.1161 0.7861 0.5019 0.162 Uiso 1 1 calc R . .
C5 C 0.1969(5) 0.7244(16) 0.8234(10) 0.120(3) Uani 1 1 d . . .
H5A H 0.1917 0.7880 0.9082 0.179 Uiso 1 1 calc R . .
H5B H 0.2467 0.7309 0.8063 0.179 Uiso 1 1 calc R . .
H5C H 0.1828 0.5948 0.8300 0.179 Uiso 1 1 calc R . .

loop_
_atom_site_aniso_label
_atom_site_aniso_U_11
_atom_site_aniso_U_22
_atom_site_aniso_U_33
_atom_site_aniso_U_23
_atom_site_aniso_U_13
_atom_site_aniso_U_12
S1 0.1015(16) 0.0580(11) 0.0792(12) 0.0097(8) 0.0221(10) -0.0163(9)
N1 0.059(3) 0.045(3) 0.060(3) 0.000(2) 0.009(2) 0.002(2)
C1 0.077(4) 0.038(3) 0.058(3) 0.005(2) 0.012(3) 0.004(3)
C2 0.070(4) 0.045(3) 0.043(3) -0.001(2) 0.005(2) -0.007(3)
C3 0.054(4) 0.086(5) 0.099(5) -0.006(4) 0.016(4) -0.001(4)
C4 0.100(6) 0.136(8) 0.099(6) -0.006(5) 0.051(5) 0.006(5)
C5 0.069(5) 0.158(9) 0.126(7) -0.003(7) -0.009(5) 0.024(5)

loop_
_atom_type_symbol
_atom_type_description
_atom_type_scat_dispersion_real
_atom_type_scat_dispersion_imag
_atom_type_scat_source
C C 0.0033 0.0016 'International Tables Vol C Tables 4.2.6.8 and 6.1.1.4'
H H 0.0000 0.0000 'International Tables Vol C Tables 4.2.6.8 and 6.1.1.4'
N N 0.0061 0.0033 'International Tables Vol C Tables 4.2.6.8 and 6.1.1.4'
S S 0.1246 0.1234 'International Tables Vol C Tables 4.2.6.8 and 6.1.1.4'

loop_
_geom_angle_atom_site_label_1
_geom_angle_atom_site_label_2
_geom_angle_atom_site_label_3
_geom_angle
_geom_angle_site_symmetry_1
_geom_angle_site_symmetry_3
_geom_angle_publ_flag
C2 N1 C1 119.9(5) . . ?
C2 N1 C3 122.8(5) . . ?
C1 N1 C3 117.0(5) . . ?
N1 C1 C1 109.1(4) . 2_556 ?
N1 C2 C2 116.0(3) . 2_556 ?
N1 C2 S1 124.3(4) . . ?
C2 C2 S1 119.7(3) 2_556 . ?
N1 C3 C5 110.3(6) . . ?
N1 C3 C4 109.7(6) . . ?
C5 C3 C4 114.2(7) . . ?

loop_
_geom_bond_atom_site_label_1
_geom_bond_atom_site_label_2
_geom_bond_distance
_geom_bond_site_symmetry_2
_geom_bond_publ_flag
S1 C2 1.674(5) . ?
N1 C2 1.321(7) . ?
N1 C1 1.452(7) . ?
N1 C3 1.482(8) . ?
C1 C1 1.491(12) 2_556 ?
C2 C2 1.509(11) 2_556 ?
C3 C5 1.500(11) . ?
C3 C4 1.506(10) . ?
